data_4003514
loop_
_publ_author_name
'Pfrunder, Michael C.'
'Whittaker, Jacob J.'
'Parsons, Simon'
'Moubaraki, Boujemaa'
'Murray, Keith S.'
'Moggach, Stephen A.'
'Sharma, Neeraj'
'Micallef, Aaron S.'
'Clegg, Jack K.'
'McMurtrie, John C.'

_publ_section_title
;
 Controlling Spin Switching with Anionic Supramolecular Frameworks
;
_journal_name_full 'Chemistry of Materials'
_journal_paper_doi 10.1021/acs.chemmater.0c00375
_journal_year 2020
_chemical_formula_moiety 'C30 H22 Co N6, C6 F3 I3, 2(I)'
_chemical_formula_sum 'C36 H22 Co F3 I5 N6'
_chemical_formula_weight 1289.02
_space_group_crystal_system orthorhombic
_space_group_IT_number 61
_space_group_name_Hall '-P 2ac 2ab'
_space_group_name_H-M_alt 'P b c a'
_atom_sites_solution_hydrogens geom
_atom_sites_solution_primary direct
_atom_sites_solution_secondary difmap
_audit_creation_date 2019-05-17
_audit_creation_method
;
Olex2 1.2
(compiled 2018.05.29 svn.r3508 for OlexSys, GUI svn.r5506)
;
_cell_angle_alpha 90
_cell_angle_beta 90
_cell_angle_gamma 90
_cell_formula_units_Z 8
_cell_length_a 20.3703(3)
_cell_length_b 15.2991(2)
_cell_length_c 24.2579(3)
_cell_measurement_reflns_used 32080
_cell_measurement_temperature 173(2)
_cell_measurement_theta_max 28.8640
_cell_measurement_theta_min 3.2104
_cell_volume 7559.91(18)
_computing_cell_refinement
;
CrysAlisPro, Oxford Diffraction Ltd.,
Version 1.171.33.66 (release 28-04-2010 CrysAlis171 .NET)
(compiled Apr 28 2010,14:27:37)
;
_computing_data_collection
;
CrysAlisPro, Oxford Diffraction Ltd.,
Version 1.171.33.66 (release 28-04-2010 CrysAlis171 .NET)
(compiled Apr 28 2010,14:27:37)
;
_computing_data_reduction
;
CrysAlisPro, Oxford Diffraction Ltd.,
Version 1.171.33.66 (release 28-04-2010 CrysAlis171 .NET)
(compiled Apr 28 2010,14:27:37)
;
_computing_molecular_graphics 'Olex2 (Dolomanov et al., 2009)'
_computing_publication_material 'Olex2 (Dolomanov et al., 2009)'
_computing_structure_refinement 'ShelXL (Sheldrick, 2015)'
_computing_structure_solution 'SIR97 (Altomare, et. al. 1997)'
_diffrn_ambient_temperature 173(2)
_diffrn_detector_area_resol_mean 16.0774
_diffrn_measured_fraction_theta_full 0.998
_diffrn_measured_fraction_theta_max 0.929
_diffrn_measurement_details
;
#__ type_ start__ end____ width___ exp.time_
  1 omega   58.00   92.00   1.0000    7.2800
omega____ theta____ kappa____ phi______ frames
    -       20.2984  179.0000 -150.0000 34

#__ type_ start__ end____ width___ exp.time_
  2 omega  -26.00   22.00   1.0000    7.2800
omega____ theta____ kappa____ phi______ frames
    -       20.2984   99.0000 -100.0000 48

#__ type_ start__ end____ width___ exp.time_
  3 omega  -10.00   25.00   1.0000    7.2800
omega____ theta____ kappa____ phi______ frames
    -       20.2984    0.0000   90.0000 35

#__ type_ start__ end____ width___ exp.time_
  4 omega   60.00   86.00   1.0000    7.2800
omega____ theta____ kappa____ phi______ frames
    -       20.2984    0.0000   90.0000 26

#__ type_ start__ end____ width___ exp.time_
  5 omega  -48.00   49.00   1.0000    7.2800
omega____ theta____ kappa____ phi______ frames
    -      -21.8609   77.0000   30.0000 97

#__ type_ start__ end____ width___ exp.time_
  6 omega -102.00  -73.00   1.0000    7.2800
omega____ theta____ kappa____ phi______ frames
    -      -21.8609  179.0000   30.0000 29

#__ type_ start__ end____ width___ exp.time_
  7 omega  -97.00    7.00   1.0000    7.2800
omega____ theta____ kappa____ phi______ frames
    -      -21.8609  -37.0000 -120.0000 104

#__ type_ start__ end____ width___ exp.time_
  8 omega  -44.00  -18.00   1.0000    7.2800
omega____ theta____ kappa____ phi______ frames
    -      -21.8609   77.0000 -180.0000 26

#__ type_ start__ end____ width___ exp.time_
  9 omega  -10.00   32.00   1.0000    7.2800
omega____ theta____ kappa____ phi______ frames
    -      -21.8609   77.0000 -180.0000 42

#__ type_ start__ end____ width___ exp.time_
 10 omega  -62.00  -32.00   1.0000    7.2800
omega____ theta____ kappa____ phi______ frames
    -      -21.8609  179.0000   30.0000 30
;
_diffrn_measurement_device_type 'Oxford Diffraction Gemini'
_diffrn_measurement_method '\w scans'
_diffrn_orient_matrix_UB_11 0.0137465000
_diffrn_orient_matrix_UB_12 0.0161526000
_diffrn_orient_matrix_UB_13 -0.0248653000
_diffrn_orient_matrix_UB_21 -0.0316048000
_diffrn_orient_matrix_UB_22 0.0001960000
_diffrn_orient_matrix_UB_23 -0.0122647000
_diffrn_orient_matrix_UB_31 -0.0049644000
_diffrn_orient_matrix_UB_32 0.0434547000
_diffrn_orient_matrix_UB_33 0.0092940000
_diffrn_radiation_monochromator graphite
_diffrn_radiation_type MoK\a
_diffrn_radiation_wavelength 0.71073
_diffrn_reflns_av_R_equivalents 0.0308
_diffrn_reflns_av_unetI/netI 0.0240
_diffrn_reflns_Laue_measured_fraction_full 0.998
_diffrn_reflns_Laue_measured_fraction_max 0.929
_diffrn_reflns_limit_h_max 15
_diffrn_reflns_limit_h_min -27
_diffrn_reflns_limit_k_max 20
_diffrn_reflns_limit_k_min -20
_diffrn_reflns_limit_l_max 32
_diffrn_reflns_limit_l_min -32
_diffrn_reflns_number 60899
_diffrn_reflns_point_group_measured_fraction_full 0.998
_diffrn_reflns_point_group_measured_fraction_max 0.929
_diffrn_reflns_theta_full 25.242
_diffrn_reflns_theta_max 28.927
_diffrn_reflns_theta_min 3.304
_diffrn_source 'Enhance (Mo) X-ray Source'
_exptl_absorpt_coefficient_mu 4.588
_exptl_absorpt_correction_T_max 1.00000
_exptl_absorpt_correction_T_min 0.58483
_exptl_absorpt_correction_type multi-scan
_exptl_absorpt_process_details
;
CrysAlisPro, Oxford Diffraction Ltd.,
Version 1.171.33.66 (release 28-04-2010 CrysAlis171 .NET)
(compiled Apr 28 2010,14:27:37)
Empirical absorption correction using spherical harmonics,
 implemented in SCALE3 ABSPACK scaling algorithm.
;
_exptl_crystal_colour brown
_exptl_crystal_density_diffrn 2.265
_exptl_crystal_density_method 'not measured'
_exptl_crystal_description block
_exptl_crystal_F_000 4792
_exptl_crystal_size_max 0.22
_exptl_crystal_size_mid 0.17
_exptl_crystal_size_min 0.14
_refine_diff_density_max 0.541
_refine_diff_density_min -0.737
_refine_diff_density_rms 0.104
_refine_ls_extinction_method none
_refine_ls_goodness_of_fit_ref 1.045
_refine_ls_hydrogen_treatment constr
_refine_ls_matrix_type full
_refine_ls_number_parameters 460
_refine_ls_number_reflns 9263
_refine_ls_number_restraints 0
_refine_ls_restrained_S_all 1.045
_refine_ls_R_factor_all 0.0349
_refine_ls_R_factor_gt 0.0235
_refine_ls_shift/su_max 0.002
_refine_ls_shift/su_mean 0.000
_refine_ls_structure_factor_coef Fsqd
_refine_ls_weighting_details 'w=1/[\s^2^(Fo^2^)+(0.0227P)^2^+3.8767P] where P=(Fo^2^+2Fc^2^)/3'
_refine_ls_weighting_scheme calc
_refine_ls_wR_factor_gt 0.0462
_refine_ls_wR_factor_ref 0.0479
_reflns_Friedel_coverage 0.000
_reflns_number_gt 7565
_reflns_number_total 9263
_reflns_threshold_expression 'I > 2\s(I)'
_cod_data_source_file Coterpy2_I2_135TITFB_173K.cif
_cod_data_source_block Coterpy2_I2_135TITFB_173K
_cod_database_code 4003514
_shelx_shelxl_version_number 2018/3
_chemical_oxdiff_formula Co1N6C30H22I2C6I3F3
_chemical_oxdiff_usercomment '[Co(terpy)2]I2 1,3,5 crystal 3'
_shelx_space_group_comment
;
The symmetry employed for this shelxl refinement is uniquely defined
by the following loop, which should always be used as a source of
symmetry information in preference to the above space-group names.
They are only intended as comments.
;
_reflns_odcompleteness_completeness 99.67
_reflns_odcompleteness_iscentric 1
_reflns_odcompleteness_theta 26.32
_olex2_refinement_description
;
1. Fixed Uiso
 At 1.2 times of:
  All C(H) groups
2.a Aromatic/amide H refined with riding coordinates:
 C4(H4), C3(H3), C2(H2), C1(H1), C7(H7), C8(H8), C9(H9), C12(H12), C13(H13),
 C14(H14), C15(H15), C19(H19), C18(H18), C17(H17), C16(H16), C22(H22), C23(H23),
  C24(H24), C27(H27), C28(H28), C29(H29), C30(H30)
;
_olex2_submission_special_instructions 'No special instructions were received'

loop_
_space_group_symop_operation_xyz
'x, y, z'
'-x+1/2, -y, z+1/2'
'x+1/2, -y+1/2, -z'
'-x, y+1/2, -z+1/2'
'-x, -y, -z'
'x-1/2, y, -z-1/2'
'-x-1/2, y-1/2, z'
'x, -y-1/2, z-1/2'

loop_
_atom_site_label
_atom_site_type_symbol
_atom_site_fract_x
_atom_site_fract_y
_atom_site_fract_z
_atom_site_U_iso_or_equiv
_atom_site_adp_type
_atom_site_occupancy
_atom_site_site_symmetry_order
_atom_site_calc_flag
_atom_site_refinement_flags_posn
_atom_site_refinement_flags_adp
_atom_site_refinement_flags_occupancy
_atom_site_disorder_assembly
_atom_site_disorder_group
C5 C 0.26701(15) 0.05435(19) 0.45695(12) 0.0260(6) Uani 1 1 d . . . . .
C4 C 0.2529(2) -0.0010(2) 0.50095(14) 0.0424(9) Uani 1 1 d . . . . .
H4 H 0.283355 -0.007198 0.530371 0.051 Uiso 1 1 calc R . . . .
C3 C 0.1953(2) -0.0461(2) 0.50156(16) 0.0516(10) Uani 1 1 d . . . . .
H3 H 0.184954 -0.083533 0.531565 0.062 Uiso 1 1 calc R . . . .
C2 C 0.15270(19) -0.0369(2) 0.45863(17) 0.0466(10) Uani 1 1 d . . . . .
H2 H 0.113123 -0.069705 0.457669 0.056 Uiso 1 1 calc R . . . .
C1 C 0.16786(15) 0.0216(2) 0.41581(15) 0.0342(7) Uani 1 1 d . . . . .
H1 H 0.137591 0.028777 0.386367 0.041 Uiso 1 1 calc R . . . .
C6 C 0.32903(15) 0.10254(18) 0.45114(11) 0.0246(6) Uani 1 1 d . . . . .
C7 C 0.38494(17) 0.0880(2) 0.48277(14) 0.0366(8) Uani 1 1 d . . . . .
H7 H 0.384329 0.048088 0.512745 0.044 Uiso 1 1 calc R . . . .
C8 C 0.44119(17) 0.1332(2) 0.46942(15) 0.0426(9) Uani 1 1 d . . . . .
H8 H 0.480398 0.122286 0.489472 0.051 Uiso 1 1 calc R . . . .
C9 C 0.44165(15) 0.1942(2) 0.42734(14) 0.0351(8) Uani 1 1 d . . . . .
H9 H 0.480656 0.224532 0.417632 0.042 Uiso 1 1 calc R . . . .
C10 C 0.38318(13) 0.20933(19) 0.39990(12) 0.0239(6) Uani 1 1 d . . . . .
C11 C 0.37380(13) 0.27783(18) 0.35729(11) 0.0227(6) Uani 1 1 d . . . . .
C12 C 0.42429(15) 0.3326(2) 0.34047(15) 0.0358(8) Uani 1 1 d . . . . .
H12 H 0.466999 0.327157 0.355816 0.043 Uiso 1 1 calc R . . . .
C13 C 0.41103(18) 0.3952(2) 0.30083(16) 0.0432(9) Uani 1 1 d . . . . .
H13 H 0.444825 0.433150 0.288378 0.052 Uiso 1 1 calc R . . . .
C14 C 0.34840(17) 0.4022(2) 0.27948(15) 0.0384(8) Uani 1 1 d . . . . .
H14 H 0.338468 0.444345 0.251982 0.046 Uiso 1 1 calc R . . . .
C15 C 0.30050(15) 0.34620(18) 0.29914(12) 0.0272(6) Uani 1 1 d . . . . .
H15 H 0.257191 0.351564 0.285001 0.033 Uiso 1 1 calc R . . . .
C20 C 0.13992(13) 0.30366(17) 0.40357(11) 0.0200(6) Uani 1 1 d . . . . .
C19 C 0.10092(14) 0.35749(19) 0.43557(13) 0.0266(6) Uani 1 1 d . . . . .
H19 H 0.066806 0.391152 0.419375 0.032 Uiso 1 1 calc R . . . .
C18 C 0.11271(15) 0.3612(2) 0.49186(13) 0.0292(7) Uani 1 1 d . . . . .
H18 H 0.086642 0.397778 0.514738 0.035 Uiso 1 1 calc R . . . .
C17 C 0.16189(16) 0.31220(19) 0.51417(12) 0.0301(7) Uani 1 1 d . . . . .
H17 H 0.169587 0.312726 0.552791 0.036 Uiso 1 1 calc R . . . .
C16 C 0.20045(15) 0.2616(2) 0.47961(11) 0.0278(6) Uani 1 1 d . . . . .
H16 H 0.235425 0.228788 0.495181 0.033 Uiso 1 1 calc R . . . .
C21 C 0.12947(13) 0.28865(17) 0.34371(11) 0.0201(6) Uani 1 1 d . . . . .
C22 C 0.08387(14) 0.3323(2) 0.31101(13) 0.0284(7) Uani 1 1 d . . . . .
H22 H 0.055354 0.375015 0.326330 0.034 Uiso 1 1 calc R . . . .
C23 C 0.08131(15) 0.3116(2) 0.25544(13) 0.0326(7) Uani 1 1 d . . . . .
H23 H 0.051773 0.341886 0.231922 0.039 Uiso 1 1 calc R . . . .
C24 C 0.12138(14) 0.2472(2) 0.23403(12) 0.0280(7) Uani 1 1 d . . . . .
H24 H 0.119228 0.232188 0.196073 0.034 Uiso 1 1 calc R . . . .
C25 C 0.16464(13) 0.20516(17) 0.26890(11) 0.0192(5) Uani 1 1 d . . . . .
C26 C 0.21103(13) 0.13472(17) 0.25265(11) 0.0198(6) Uani 1 1 d . . . . .
C27 C 0.21312(16) 0.09778(19) 0.20042(12) 0.0281(7) Uani 1 1 d . . . . .
H27 H 0.182765 0.115410 0.172846 0.034 Uiso 1 1 calc R . . . .
C28 C 0.25986(17) 0.0352(2) 0.18912(13) 0.0338(7) Uani 1 1 d . . . . .
H28 H 0.262971 0.010382 0.153316 0.041 Uiso 1 1 calc R . . . .
C29 C 0.30178(17) 0.0091(2) 0.23009(14) 0.0355(8) Uani 1 1 d . . . . .
H29 H 0.334258 -0.034022 0.223097 0.043 Uiso 1 1 calc R . . . .
C30 C 0.29613(15) 0.04675(18) 0.28213(12) 0.0280(7) Uani 1 1 d . . . . .
H30 H 0.324615 0.027469 0.310659 0.034 Uiso 1 1 calc R . . . .
C33 C 0.55461(14) 0.64868(18) 0.31077(11) 0.0230(6) Uani 1 1 d . . . . .
C34 C 0.61203(13) 0.69563(17) 0.31632(11) 0.0214(6) Uani 1 1 d . . . . .
C35 C 0.63564(14) 0.72543(17) 0.36649(11) 0.0213(6) Uani 1 1 d . . . . .
C36 C 0.59828(14) 0.70603(18) 0.41259(11) 0.0222(6) Uani 1 1 d . . . . .
C31 C 0.53883(14) 0.66124(18) 0.41008(11) 0.0225(6) Uani 1 1 d . . . . .
C32 C 0.51894(14) 0.63402(18) 0.35862(12) 0.0238(6) Uani 1 1 d . . . . .
N1 N 0.22363(11) 0.06722(16) 0.41544(10) 0.0246(5) Uani 1 1 d . . . . .
N2 N 0.32895(11) 0.16270(14) 0.41104(9) 0.0198(5) Uani 1 1 d . . . . .
N3 N 0.31238(11) 0.28486(14) 0.33716(9) 0.0197(5) Uani 1 1 d . . . . .
N4 N 0.19041(11) 0.25710(15) 0.42510(9) 0.0217(5) Uani 1 1 d . . . . .
N5 N 0.16874(10) 0.22712(14) 0.32250(9) 0.0178(5) Uani 1 1 d . . . . .
N6 N 0.25200(11) 0.10914(15) 0.29344(9) 0.0208(5) Uani 1 1 d . . . . .
F2 F 0.64764(8) 0.71149(10) 0.27060(6) 0.0264(4) Uani 1 1 d . . . . .
F3 F 0.62109(8) 0.73072(11) 0.46218(6) 0.0302(4) Uani 1 1 d . . . . .
F1 F 0.46189(8) 0.59002(13) 0.35451(7) 0.0373(4) Uani 1 1 d . . . . .
Co1 Co 0.24576(2) 0.18280(2) 0.36722(2) 0.01572(7) Uani 1 1 d . . . . .
I5 I 0.44231(2) 0.49702(2) 0.12483(2) 0.03082(5) Uani 1 1 d . . . . .
I4 I 0.38978(2) 0.61050(2) 0.60389(2) 0.02980(5) Uani 1 1 d . . . . .
I2 I 0.52063(2) 0.59760(2) 0.23506(2) 0.02461(5) Uani 1 1 d . . . . .
I3 I 0.72443(2) 0.79456(2) 0.37345(2) 0.02474(5) Uani 1 1 d . . . . .
I1 I 0.48211(2) 0.63677(2) 0.48093(2) 0.02392(5) Uani 1 1 d . . . . .

loop_
_atom_site_aniso_label
_atom_site_aniso_U_11
_atom_site_aniso_U_22
_atom_site_aniso_U_33
_atom_site_aniso_U_23
_atom_site_aniso_U_13
_atom_site_aniso_U_12
C5 0.0330(17) 0.0222(15) 0.0229(14) 0.0018(12) 0.0039(12) 0.0103(12)
C4 0.065(2) 0.0309(18) 0.0317(17) 0.0099(15) 0.0090(17) 0.0103(18)
C3 0.073(3) 0.035(2) 0.047(2) 0.0167(18) 0.030(2) 0.008(2)
C2 0.044(2) 0.0259(18) 0.070(3) 0.0011(18) 0.033(2) -0.0060(16)
C1 0.0242(16) 0.0286(17) 0.050(2) -0.0022(15) 0.0096(14) 0.0026(13)
C6 0.0312(16) 0.0229(15) 0.0196(14) -0.0052(12) -0.0043(11) 0.0102(12)
C7 0.045(2) 0.0306(17) 0.0343(18) -0.0044(14) -0.0171(15) 0.0153(15)
C8 0.0327(19) 0.050(2) 0.045(2) -0.0172(17) -0.0226(16) 0.0202(17)
C9 0.0183(15) 0.044(2) 0.0429(19) -0.0195(16) -0.0084(13) 0.0059(14)
C10 0.0185(14) 0.0274(15) 0.0256(15) -0.0124(12) -0.0012(11) 0.0048(12)
C11 0.0181(14) 0.0232(15) 0.0269(14) -0.0097(12) 0.0036(11) -0.0021(11)
C12 0.0194(16) 0.0299(17) 0.058(2) -0.0099(16) 0.0085(14) -0.0053(13)
C13 0.036(2) 0.0238(17) 0.069(3) -0.0041(17) 0.0236(18) -0.0080(15)
C14 0.047(2) 0.0198(16) 0.049(2) 0.0043(15) 0.0207(16) 0.0004(14)
C15 0.0288(16) 0.0205(15) 0.0322(16) -0.0001(12) 0.0043(13) 0.0000(12)
C20 0.0176(14) 0.0189(14) 0.0234(14) 0.0008(11) 0.0021(11) 0.0002(11)
C19 0.0216(15) 0.0245(15) 0.0337(16) -0.0016(13) 0.0049(12) 0.0018(12)
C18 0.0281(16) 0.0265(16) 0.0330(17) -0.0107(13) 0.0092(13) -0.0002(13)
C17 0.0423(19) 0.0271(16) 0.0209(14) -0.0066(12) 0.0025(13) -0.0025(14)
C16 0.0333(17) 0.0282(16) 0.0219(14) -0.0002(12) -0.0027(12) 0.0058(13)
C21 0.0169(13) 0.0196(14) 0.0239(14) 0.0033(11) 0.0000(11) -0.0004(11)
C22 0.0186(14) 0.0318(17) 0.0349(17) 0.0032(14) 0.0008(12) 0.0064(12)
C23 0.0232(15) 0.0450(19) 0.0298(16) 0.0096(14) -0.0076(12) 0.0059(14)
C24 0.0267(16) 0.0363(17) 0.0210(14) 0.0031(13) -0.0045(12) -0.0020(13)
C25 0.0155(13) 0.0213(14) 0.0207(13) 0.0020(11) -0.0019(10) -0.0049(11)
C26 0.0211(14) 0.0181(13) 0.0203(13) 0.0009(11) -0.0009(11) -0.0045(11)
C27 0.0387(18) 0.0248(16) 0.0208(14) -0.0011(12) -0.0031(12) -0.0110(13)
C28 0.048(2) 0.0260(16) 0.0273(16) -0.0091(13) 0.0087(14) -0.0053(15)
C29 0.0406(19) 0.0227(16) 0.0431(19) -0.0062(14) 0.0173(15) 0.0027(14)
C30 0.0296(16) 0.0225(15) 0.0319(16) 0.0017(13) 0.0056(13) 0.0046(13)
C33 0.0239(15) 0.0262(15) 0.0189(13) -0.0019(12) 0.0006(11) -0.0010(12)
C34 0.0247(15) 0.0187(14) 0.0207(13) 0.0030(11) 0.0067(11) -0.0005(11)
C35 0.0207(14) 0.0187(14) 0.0244(14) -0.0015(11) 0.0035(11) -0.0020(11)
C36 0.0255(15) 0.0209(14) 0.0201(13) -0.0054(11) 0.0023(11) 0.0025(12)
C31 0.0229(14) 0.0222(15) 0.0223(14) 0.0006(12) 0.0064(11) 0.0004(12)
C32 0.0198(14) 0.0245(15) 0.0272(15) -0.0020(12) 0.0023(11) -0.0053(12)
N1 0.0221(13) 0.0234(13) 0.0282(13) 0.0016(10) 0.0055(10) 0.0036(10)
N2 0.0204(12) 0.0201(12) 0.0189(11) -0.0029(9) -0.0010(9) 0.0048(10)
N3 0.0196(12) 0.0192(12) 0.0203(11) -0.0036(9) 0.0023(9) -0.0018(9)
N4 0.0251(13) 0.0201(12) 0.0199(11) 0.0008(10) -0.0008(10) 0.0036(10)
N5 0.0145(11) 0.0191(11) 0.0199(11) 0.0028(9) -0.0011(9) -0.0015(9)
N6 0.0217(12) 0.0194(11) 0.0213(12) 0.0005(9) 0.0012(9) 0.0011(10)
F2 0.0282(9) 0.0315(9) 0.0195(8) 0.0020(7) 0.0059(7) -0.0059(7)
F3 0.0305(10) 0.0395(10) 0.0205(8) -0.0085(8) 0.0042(7) -0.0072(8)
F1 0.0290(10) 0.0518(12) 0.0313(10) -0.0068(9) 0.0074(8) -0.0199(9)
Co1 0.01329(17) 0.01821(18) 0.01565(17) 0.00033(14) -0.00167(13) 0.00197(14)
I5 0.02926(11) 0.04043(12) 0.02278(9) -0.00332(9) -0.00540(8) 0.00256(9)
I4 0.02775(10) 0.03985(12) 0.02179(9) 0.00043(8) 0.00448(8) -0.00081(9)
I2 0.02511(10) 0.02836(10) 0.02037(9) -0.00075(7) 0.00006(7) -0.00233(8)
I3 0.02334(10) 0.02501(10) 0.02586(9) -0.00207(8) 0.00201(7) -0.00461(7)
I1 0.02305(10) 0.02697(10) 0.02173(9) -0.00033(7) 0.00486(7) -0.00203(8)

loop_
_atom_type_symbol
_atom_type_description
_atom_type_scat_dispersion_real
_atom_type_scat_dispersion_imag
_atom_type_scat_source
C C 0.0033 0.0016 'International Tables Vol C Tables 4.2.6.8 and 6.1.1.4'
H H 0.0000 0.0000 'International Tables Vol C Tables 4.2.6.8 and 6.1.1.4'
N N 0.0061 0.0033 'International Tables Vol C Tables 4.2.6.8 and 6.1.1.4'
F F 0.0171 0.0103 'International Tables Vol C Tables 4.2.6.8 and 6.1.1.4'
Co Co 0.3494 0.9721 'International Tables Vol C Tables 4.2.6.8 and 6.1.1.4'
I I -0.4742 1.8119 'International Tables Vol C Tables 4.2.6.8 and 6.1.1.4'

loop_
_geom_angle_atom_site_label_1
_geom_angle_atom_site_label_2
_geom_angle_atom_site_label_3
_geom_angle
_geom_angle_site_symmetry_1
_geom_angle_site_symmetry_3
_geom_angle_publ_flag
C4 C5 C6 123.7(3) . . ?
N1 C5 C4 121.6(3) . . ?
N1 C5 C6 114.6(2) . . ?
C5 C4 H4 120.2 . . ?
C3 C4 C5 119.6(4) . . ?
C3 C4 H4 120.2 . . ?
C4 C3 H3 120.4 . . ?
C4 C3 C2 119.2(3) . . ?
C2 C3 H3 120.4 . . ?
C3 C2 H2 120.3 . . ?
C3 C2 C1 119.4(3) . . ?
C1 C2 H2 120.3 . . ?
C2 C1 H1 119.1 . . ?
N1 C1 C2 121.7(3) . . ?
N1 C1 H1 119.1 . . ?
C7 C6 C5 124.8(3) . . ?
N2 C6 C5 114.4(2) . . ?
N2 C6 C7 120.8(3) . . ?
C6 C7 H7 120.9 . . ?
C8 C7 C6 118.1(3) . . ?
C8 C7 H7 120.9 . . ?
C7 C8 H8 119.4 . . ?
C7 C8 C9 121.2(3) . . ?
C9 C8 H8 119.4 . . ?
C8 C9 H9 121.2 . . ?
C8 C9 C10 117.5(3) . . ?
C10 C9 H9 121.2 . . ?
C9 C10 C11 124.3(3) . . ?
N2 C10 C9 121.5(3) . . ?
N2 C10 C11 114.2(2) . . ?
C12 C11 C10 122.4(3) . . ?
N3 C11 C10 115.4(2) . . ?
N3 C11 C12 122.3(3) . . ?
C11 C12 H12 120.7 . . ?
C13 C12 C11 118.5(3) . . ?
C13 C12 H12 120.7 . . ?
C12 C13 H13 120.2 . . ?
C14 C13 C12 119.6(3) . . ?
C14 C13 H13 120.2 . . ?
C13 C14 H14 120.8 . . ?
C13 C14 C15 118.3(3) . . ?
C15 C14 H14 120.8 . . ?
C14 C15 H15 118.5 . . ?
N3 C15 C14 123.0(3) . . ?
N3 C15 H15 118.5 . . ?
C19 C20 C21 123.9(3) . . ?
N4 C20 C19 122.2(3) . . ?
N4 C20 C21 113.8(2) . . ?
C20 C19 H19 120.7 . . ?
C20 C19 C18 118.5(3) . . ?
C18 C19 H19 120.7 . . ?
C19 C18 H18 120.2 . . ?
C17 C18 C19 119.7(3) . . ?
C17 C18 H18 120.2 . . ?
C18 C17 H17 120.5 . . ?
C18 C17 C16 118.9(3) . . ?
C16 C17 H17 120.5 . . ?
C17 C16 H16 118.7 . . ?
N4 C16 C17 122.6(3) . . ?
N4 C16 H16 118.7 . . ?
C22 C21 C20 125.3(3) . . ?
N5 C21 C20 113.5(2) . . ?
N5 C21 C22 121.1(3) . . ?
C21 C22 H22 121.0 . . ?
C23 C22 C21 118.0(3) . . ?
C23 C22 H22 121.0 . . ?
C22 C23 H23 119.8 . . ?
C24 C23 C22 120.5(3) . . ?
C24 C23 H23 119.8 . . ?
C23 C24 H24 120.7 . . ?
C23 C24 C25 118.6(3) . . ?
C25 C24 H24 120.7 . . ?
C24 C25 C26 125.5(2) . . ?
N5 C25 C24 121.0(3) . . ?
N5 C25 C26 113.4(2) . . ?
C27 C26 C25 123.8(3) . . ?
N6 C26 C25 114.1(2) . . ?
N6 C26 C27 122.1(3) . . ?
C26 C27 H27 120.5 . . ?
C28 C27 C26 119.1(3) . . ?
C28 C27 H27 120.5 . . ?
C27 C28 H28 120.4 . . ?
C29 C28 C27 119.3(3) . . ?
C29 C28 H28 120.4 . . ?
C28 C29 H29 120.5 . . ?
C28 C29 C30 119.1(3) . . ?
C30 C29 H29 120.5 . . ?
C29 C30 H30 118.8 . . ?
N6 C30 C29 122.4(3) . . ?
N6 C30 H30 118.8 . . ?
C34 C33 C32 116.5(2) . . ?
C34 C33 I2 123.7(2) . . ?
C32 C33 I2 119.7(2) . . ?
C33 C34 C35 123.5(2) . . ?
F2 C34 C33 118.0(2) . . ?
F2 C34 C35 118.5(2) . . ?
C34 C35 I3 122.32(19) . . ?
C36 C35 C34 116.6(3) . . ?
C36 C35 I3 121.1(2) . . ?
C35 C36 C31 123.2(3) . . ?
F3 C36 C35 118.2(2) . . ?
F3 C36 C31 118.6(2) . . ?
C36 C31 I1 121.9(2) . . ?
C32 C31 C36 116.4(2) . . ?
C32 C31 I1 121.7(2) . . ?
C31 C32 C33 123.7(3) . . ?
F1 C32 C33 118.1(2) . . ?
F1 C32 C31 118.2(2) . . ?
C5 N1 Co1 112.60(19) . . ?
C1 N1 C5 118.3(3) . . ?
C1 N1 Co1 127.4(2) . . ?
C6 N2 C10 120.7(2) . . ?
C6 N2 Co1 119.15(19) . . ?
C10 N2 Co1 120.17(19) . . ?
C11 N3 Co1 113.41(18) . . ?
C15 N3 C11 118.3(2) . . ?
C15 N3 Co1 128.1(2) . . ?
C20 N4 Co1 115.35(17) . . ?
C16 N4 C20 118.0(2) . . ?
C16 N4 Co1 126.68(19) . . ?
C21 N5 C25 120.7(2) . . ?
C21 N5 Co1 119.53(18) . . ?
C25 N5 Co1 118.84(18) . . ?
C26 N6 Co1 115.29(18) . . ?
C30 N6 C26 118.1(2) . . ?
C30 N6 Co1 126.3(2) . . ?
N1 Co1 N3 152.72(9) . . ?
N2 Co1 N1 76.51(9) . . ?
N2 Co1 N3 76.40(9) . . ?
N2 Co1 N4 100.26(9) . . ?
N2 Co1 N5 168.89(9) . . ?
N2 Co1 N6 108.22(9) . . ?
N4 Co1 N1 88.26(9) . . ?
N4 Co1 N3 99.60(8) . . ?
N5 Co1 N1 113.66(9) . . ?
N5 Co1 N3 93.60(8) . . ?
N5 Co1 N4 76.36(9) . . ?
N5 Co1 N6 76.82(9) . . ?
N6 Co1 N1 91.97(9) . . ?
N6 Co1 N3 93.47(8) . . ?
N6 Co1 N4 150.76(9) . . ?

loop_
_geom_bond_atom_site_label_1
_geom_bond_atom_site_label_2
_geom_bond_distance
_geom_bond_site_symmetry_2
_geom_bond_publ_flag
C5 C4 1.392(4) . ?
C5 C6 1.470(4) . ?
C5 N1 1.354(4) . ?
C4 H4 0.9500 . ?
C4 C3 1.362(6) . ?
C3 H3 0.9500 . ?
C3 C2 1.363(6) . ?
C2 H2 0.9500 . ?
C2 C1 1.405(5) . ?
C1 H1 0.9500 . ?
C1 N1 1.334(4) . ?
C6 C7 1.391(4) . ?
C6 N2 1.339(4) . ?
C7 H7 0.9500 . ?
C7 C8 1.377(5) . ?
C8 H8 0.9500 . ?
C8 C9 1.383(5) . ?
C9 H9 0.9500 . ?
C9 C10 1.384(4) . ?
C10 C11 1.485(4) . ?
C10 N2 1.343(4) . ?
C11 C12 1.387(4) . ?
C11 N3 1.347(3) . ?
C12 H12 0.9500 . ?
C12 C13 1.384(5) . ?
C13 H13 0.9500 . ?
C13 C14 1.381(5) . ?
C14 H14 0.9500 . ?
C14 C15 1.383(4) . ?
C15 H15 0.9500 . ?
C15 N3 1.338(4) . ?
C20 C19 1.383(4) . ?
C20 C21 1.485(4) . ?
C20 N4 1.356(3) . ?
C19 H19 0.9500 . ?
C19 C18 1.388(4) . ?
C18 H18 0.9500 . ?
C18 C17 1.364(4) . ?
C17 H17 0.9500 . ?
C17 C16 1.385(4) . ?
C16 H16 0.9500 . ?
C16 N4 1.340(3) . ?
C21 C22 1.392(4) . ?
C21 N5 1.338(3) . ?
C22 H22 0.9500 . ?
C22 C23 1.386(4) . ?
C23 H23 0.9500 . ?
C23 C24 1.380(4) . ?
C24 H24 0.9500 . ?
C24 C25 1.381(4) . ?
C25 C26 1.487(4) . ?
C25 N5 1.346(3) . ?
C26 C27 1.388(4) . ?
C26 N6 1.352(3) . ?
C27 H27 0.9500 . ?
C27 C28 1.378(4) . ?
C28 H28 0.9500 . ?
C28 C29 1.370(5) . ?
C29 H29 0.9500 . ?
C29 C30 1.392(4) . ?
C30 H30 0.9500 . ?
C30 N6 1.340(4) . ?
C33 C34 1.379(4) . ?
C33 C32 1.388(4) . ?
C33 I2 2.113(3) . ?
C34 C35 1.386(4) . ?
C34 F2 1.347(3) . ?
C35 C36 1.385(4) . ?
C35 I3 2.102(3) . ?
C36 C31 1.393(4) . ?
C36 F3 1.344(3) . ?
C31 C32 1.377(4) . ?
C31 I1 2.105(3) . ?
C32 F1 1.347(3) . ?
N1 Co1 2.167(2) . ?
N2 Co1 2.024(2) . ?
N3 Co1 2.194(2) . ?
N4 Co1 2.129(2) . ?
N5 Co1 2.024(2) . ?
N6 Co1 2.119(2) . ?

loop_
_geom_torsion_atom_site_label_1
_geom_torsion_atom_site_label_2
_geom_torsion_atom_site_label_3
_geom_torsion_atom_site_label_4
_geom_torsion
_geom_torsion_site_symmetry_1
_geom_torsion_site_symmetry_2
_geom_torsion_site_symmetry_3
_geom_torsion_site_symmetry_4
_geom_torsion_publ_flag
C5 C4 C3 C2 0.7(5) . . . . ?
C5 C6 C7 C8 174.5(3) . . . . ?
C5 C6 N2 C10 -177.6(2) . . . . ?
C5 C6 N2 Co1 2.5(3) . . . . ?
C4 C5 C6 C7 11.7(5) . . . . ?
C4 C5 C6 N2 -169.7(3) . . . . ?
C4 C5 N1 C1 -3.8(4) . . . . ?
C4 C5 N1 Co1 162.8(2) . . . . ?
C4 C3 C2 C1 -2.6(5) . . . . ?
C3 C2 C1 N1 1.4(5) . . . . ?
C2 C1 N1 C5 1.8(4) . . . . ?
C2 C1 N1 Co1 -162.6(2) . . . . ?
C6 C5 C4 C3 -177.0(3) . . . . ?
C6 C5 N1 C1 175.8(3) . . . . ?
C6 C5 N1 Co1 -17.6(3) . . . . ?
C6 C7 C8 C9 2.8(5) . . . . ?
C7 C6 N2 C10 1.1(4) . . . . ?
C7 C6 N2 Co1 -178.8(2) . . . . ?
C7 C8 C9 C10 1.2(5) . . . . ?
C8 C9 C10 C11 174.4(3) . . . . ?
C8 C9 C10 N2 -4.3(4) . . . . ?
C9 C10 C11 C12 1.1(4) . . . . ?
C9 C10 C11 N3 -177.1(3) . . . . ?
C9 C10 N2 C6 3.2(4) . . . . ?
C9 C10 N2 Co1 -176.9(2) . . . . ?
C10 C11 C12 C13 -179.4(3) . . . . ?
C10 C11 N3 C15 179.1(2) . . . . ?
C10 C11 N3 Co1 -6.1(3) . . . . ?
C11 C10 N2 C6 -175.6(2) . . . . ?
C11 C10 N2 Co1 4.3(3) . . . . ?
C11 C12 C13 C14 0.5(5) . . . . ?
C12 C11 N3 C15 0.9(4) . . . . ?
C12 C11 N3 Co1 175.7(2) . . . . ?
C12 C13 C14 C15 0.6(5) . . . . ?
C13 C14 C15 N3 -1.1(5) . . . . ?
C14 C15 N3 C11 0.4(4) . . . . ?
C14 C15 N3 Co1 -173.5(2) . . . . ?
C20 C19 C18 C17 -0.1(4) . . . . ?
C20 C21 C22 C23 178.7(3) . . . . ?
C20 C21 N5 C25 179.1(2) . . . . ?
C20 C21 N5 Co1 -12.2(3) . . . . ?
C19 C20 C21 C22 6.5(4) . . . . ?
C19 C20 C21 N5 -173.3(3) . . . . ?
C19 C20 N4 C16 2.6(4) . . . . ?
C19 C20 N4 Co1 -177.7(2) . . . . ?
C19 C18 C17 C16 2.0(5) . . . . ?
C18 C17 C16 N4 -1.7(5) . . . . ?
C17 C16 N4 C20 -0.6(4) . . . . ?
C17 C16 N4 Co1 179.8(2) . . . . ?
C21 C20 C19 C18 175.3(3) . . . . ?
C21 C20 N4 C16 -175.2(2) . . . . ?
C21 C20 N4 Co1 4.5(3) . . . . ?
C21 C22 C23 C24 2.3(5) . . . . ?
C22 C21 N5 C25 -0.7(4) . . . . ?
C22 C21 N5 Co1 167.9(2) . . . . ?
C22 C23 C24 C25 -1.1(5) . . . . ?
C23 C24 C25 C26 -180.0(3) . . . . ?
C23 C24 C25 N5 -1.1(4) . . . . ?
C24 C25 C26 C27 -4.9(4) . . . . ?
C24 C25 C26 N6 174.8(3) . . . . ?
C24 C25 N5 C21 2.0(4) . . . . ?
C24 C25 N5 Co1 -166.7(2) . . . . ?
C25 C26 C27 C28 177.5(3) . . . . ?
C25 C26 N6 C30 -179.1(2) . . . . ?
C25 C26 N6 Co1 -5.2(3) . . . . ?
C26 C25 N5 C21 -179.0(2) . . . . ?
C26 C25 N5 Co1 12.3(3) . . . . ?
C26 C27 C28 C29 1.9(4) . . . . ?
C27 C26 N6 C30 0.7(4) . . . . ?
C27 C26 N6 Co1 174.5(2) . . . . ?
C27 C28 C29 C30 -0.1(5) . . . . ?
C28 C29 C30 N6 -1.5(5) . . . . ?
C29 C30 N6 C26 1.2(4) . . . . ?
C29 C30 N6 Co1 -171.9(2) . . . . ?
C33 C34 C35 C36 -0.2(4) . . . . ?
C33 C34 C35 I3 178.7(2) . . . . ?
C34 C33 C32 C31 -2.0(4) . . . . ?
C34 C33 C32 F1 178.6(2) . . . . ?
C34 C35 C36 C31 -1.8(4) . . . . ?
C34 C35 C36 F3 177.2(2) . . . . ?
C35 C36 C31 C32 1.8(4) . . . . ?
C35 C36 C31 I1 -177.9(2) . . . . ?
C36 C31 C32 C33 0.2(4) . . . . ?
C36 C31 C32 F1 179.6(3) . . . . ?
C32 C33 C34 C35 2.0(4) . . . . ?
C32 C33 C34 F2 -179.6(2) . . . . ?
N1 C5 C4 C3 2.6(5) . . . . ?
N1 C5 C6 C7 -167.9(3) . . . . ?
N1 C5 C6 N2 10.7(4) . . . . ?
N2 C6 C7 C8 -4.0(4) . . . . ?
N2 C10 C11 C12 179.9(3) . . . . ?
N2 C10 C11 N3 1.7(3) . . . . ?
N3 C11 C12 C13 -1.3(4) . . . . ?
N4 C20 C19 C18 -2.3(4) . . . . ?
N4 C20 C21 C22 -175.7(3) . . . . ?
N4 C20 C21 N5 4.5(3) . . . . ?
N5 C21 C22 C23 -1.4(4) . . . . ?
N5 C25 C26 C27 176.1(2) . . . . ?
N5 C25 C26 N6 -4.1(3) . . . . ?
N6 C26 C27 C28 -2.3(4) . . . . ?
F2 C34 C35 C36 -178.6(2) . . . . ?
F2 C34 C35 I3 0.3(4) . . . . ?
F3 C36 C31 C32 -177.3(2) . . . . ?
F3 C36 C31 I1 3.0(4) . . . . ?
I2 C33 C34 C35 -176.8(2) . . . . ?
I2 C33 C34 F2 1.6(4) . . . . ?
I2 C33 C32 C31 176.9(2) . . . . ?
I2 C33 C32 F1 -2.6(4) . . . . ?
I3 C35 C36 C31 179.3(2) . . . . ?
I3 C35 C36 F3 -1.6(4) . . . . ?
I1 C31 C32 C33 180.0(2) . . . . ?
I1 C31 C32 F1 -0.6(4) . . . . ?
